data_7007779
loop_
_publ_author_name
'Cardile, Steven A.'
'Jennings, Michael C.'
'Jones, Nathan D.'

_publ_section_title
;
 Pyridinyloxazolidines: versatile scaffolds for chiral catalyst
 construction.
;
_journal_issue 39
_journal_name_full 'Dalton transactions (Cambridge, England : 2003)'
_journal_page_first 4672
_journal_page_last 4678
_journal_paper_doi 10.1039/b610079a
_journal_year 2006
_chemical_formula_sum 'C17 H19 Cl5 N2 O Pd'
_chemical_formula_weight 550.99
_chemical_name_systematic
;
?
;
_space_group_IT_number 19
_symmetry_cell_setting orthorhombic
_symmetry_space_group_name_Hall 'P 2ac 2ab'
_symmetry_space_group_name_H-M 'P 21 21 21'
_atom_sites_solution_hydrogens geom
_atom_sites_solution_primary direct
_atom_sites_solution_secondary difmap
_cell_angle_alpha 90.00
_cell_angle_beta 90.00
_cell_angle_gamma 90.00
_cell_formula_units_Z 4
_cell_length_a 8.9866(2)
_cell_length_b 14.0192(4)
_cell_length_c 17.0694(4)
_cell_measurement_reflns_used 2809
_cell_measurement_temperature 295(2)
_cell_measurement_theta_max 27.48
_cell_measurement_theta_min 1.70
_cell_volume 2150.49(9)
_computing_cell_refinement 'DENZO-SMN (Otwinowski & Minor, 1997)'
_computing_data_collection 'COLLECT (Nonius, 1997-2001)'
_computing_data_reduction DENZO-SMN
_computing_molecular_graphics 'SHELXTL/PC (Sheldrick, 2001)'
_computing_publication_material SHELXTL/PC
_computing_structure_refinement 'SHELXL-97 (Sheldrick, 1997)'
_computing_structure_solution 'SHELXS-97 (Sheldrick, 1997)'
_diffrn_ambient_temperature 295(2)
_diffrn_measured_fraction_theta_full 0.999
_diffrn_measured_fraction_theta_max 0.999
_diffrn_measurement_device_type 'Nonius Kappa-CCD'
_diffrn_measurement_method '\f scans, and \w scans with \k offsets'
_diffrn_radiation_monochromator graphite
_diffrn_radiation_source 'fine-focus sealed tube'
_diffrn_radiation_type MoK\a
_diffrn_radiation_wavelength 0.71073
_diffrn_reflns_av_R_equivalents 0.0610
_diffrn_reflns_av_sigmaI/netI 0.0345
_diffrn_reflns_limit_h_max 10
_diffrn_reflns_limit_h_min -10
_diffrn_reflns_limit_k_max 16
_diffrn_reflns_limit_k_min -16
_diffrn_reflns_limit_l_max 20
_diffrn_reflns_limit_l_min -20
_diffrn_reflns_number 22310
_diffrn_reflns_theta_full 25.02
_diffrn_reflns_theta_max 25.02
_diffrn_reflns_theta_min 2.56
_diffrn_standards_number 0
_exptl_absorpt_coefficient_mu 1.493
_exptl_absorpt_correction_T_max 0.9291
_exptl_absorpt_correction_T_min 0.4613
_exptl_absorpt_correction_type multi-scan
_exptl_absorpt_process_details 'DENZO-SMN (Otwinowski & Minor, 1997)'
_exptl_crystal_colour orange
_exptl_crystal_density_diffrn 1.702
_exptl_crystal_density_method 'not measured'
_exptl_crystal_description needle
_exptl_crystal_F_000 1096
_exptl_crystal_size_max 0.61
_exptl_crystal_size_mid 0.09
_exptl_crystal_size_min 0.05
_refine_diff_density_max 0.350
_refine_diff_density_min -0.420
_refine_diff_density_rms 0.064
_refine_ls_abs_structure_details 'Flack H D (1983), Acta Cryst. A39, 876-881'
_refine_ls_abs_structure_Flack -0.05(4)
_refine_ls_extinction_coef 0.0029(5)
_refine_ls_extinction_expression Fc^*^=kFc[1+0.001xFc^2^\l^3^/sin(2\q)]^-1/4^
_refine_ls_extinction_method SHELXL
_refine_ls_goodness_of_fit_ref 1.113
_refine_ls_hydrogen_treatment constr
_refine_ls_matrix_type full
_refine_ls_number_parameters 236
_refine_ls_number_reflns 3792
_refine_ls_number_restraints 3
_refine_ls_restrained_S_all 1.113
_refine_ls_R_factor_all 0.0509
_refine_ls_R_factor_gt 0.0383
_refine_ls_shift/su_max 0.002
_refine_ls_shift/su_mean 0.000
_refine_ls_structure_factor_coef Fsqd
_refine_ls_weighting_details 'calc w=1/[\s^2^(Fo^2^)+(0.0505P)^2^+0.4599P] where P=(Fo^2^+2Fc^2^)/3'
_refine_ls_weighting_scheme calc
_refine_ls_wR_factor_gt 0.0902
_refine_ls_wR_factor_ref 0.0951
_reflns_number_gt 3192
_reflns_number_total 3792
_reflns_threshold_expression I>2\s(I)
_cod_data_source_file b610079a.txt
_cod_data_source_block 11ox
_cod_depositor_comments
;
The following automatic conversions were performed:
'_symmetry_cell_setting' value 'Orthorhombic' changed to 'orthorhombic'
according to '/home/saulius/struct/CIF-dictionaries/cif_core.dic'
dictionary named 'cif_core.dic' version 2.4.1 from 2010-06-29.

Automatic conversion script
Id: cif_fix_enum 1527 2010-12-29 10:47:43Z saulius 
;
_cod_original_sg_symbol_H-M P2(1)2(1)2(1)
_cod_database_code 7007779

loop_
_symmetry_equiv_pos_as_xyz
'x, y, z'
'-x+1/2, -y, z+1/2'
'-x, y+1/2, -z+1/2'
'x+1/2, -y+1/2, -z'

loop_
_atom_site_label
_atom_site_type_symbol
_atom_site_fract_x
_atom_site_fract_y
_atom_site_fract_z
_atom_site_U_iso_or_equiv
_atom_site_adp_type
_atom_site_occupancy
_atom_site_symmetry_multiplicity
_atom_site_calc_flag
_atom_site_refinement_flags
_atom_site_disorder_assembly
_atom_site_disorder_group
Pd Pd 0.90860(4) 1.33557(3) 0.42902(2) 0.05077(15) Uani 1 1 d . . .
Cl1 Cl 0.76166(19) 1.36706(13) 0.53435(9) 0.0814(5) Uani 1 1 d . . .
Cl2 Cl 0.99514(16) 1.48929(10) 0.43423(10) 0.0732(4) Uani 1 1 d . . .
O O 0.8499(4) 1.0762(3) 0.3231(3) 0.0732(12) Uani 1 1 d . . .
N1 N 0.8315(4) 1.1963(3) 0.4190(3) 0.0517(10) Uani 1 1 d . . .
N2 N 1.0319(5) 1.3001(3) 0.3348(3) 0.0553(11) Uani 1 1 d . . .
C2 C 0.9316(6) 1.1447(4) 0.3645(3) 0.0581(14) Uani 1 1 d . . .
H2 H 1.0049 1.1105 0.3964 0.070 Uiso 1 1 calc R . .
C4 C 0.6812(6) 1.1858(4) 0.3795(3) 0.0538(14) Uani 1 1 d . . .
H4 H 0.6035 1.1832 0.4198 0.065 Uiso 1 1 calc R . .
C5 C 0.6929(6) 1.0872(4) 0.3392(4) 0.0591(15) Uani 1 1 d . . .
H5 H 0.6649 1.0386 0.3778 0.071 Uiso 1 1 calc R . .
C6 C 0.8320(8) 1.1439(5) 0.4955(3) 0.0769(18) Uani 1 1 d . . .
H6A H 0.7956 1.0802 0.4877 0.115 Uiso 1 1 calc R . .
H6B H 0.7691 1.1766 0.5322 0.115 Uiso 1 1 calc R . .
H6C H 0.9317 1.1414 0.5157 0.115 Uiso 1 1 calc R . .
C7 C 0.6465(7) 1.2660(4) 0.3230(4) 0.0656(16) Uani 1 1 d . . .
H7A H 0.6406 1.3252 0.3512 0.098 Uiso 1 1 calc R . .
H7B H 0.5531 1.2537 0.2977 0.098 Uiso 1 1 calc R . .
H7C H 0.7238 1.2701 0.2843 0.098 Uiso 1 1 calc R . .
C8 C 0.6038(7) 1.0699(4) 0.2671(3) 0.0585(13) Uani 1 1 d . . .
C9 C 0.4580(7) 1.0413(5) 0.2737(4) 0.080(2) Uani 1 1 d . . .
H9 H 0.4141 1.0348 0.3228 0.096 Uiso 1 1 calc R . .
C10 C 0.3774(9) 1.0221(5) 0.2060(6) 0.102(3) Uani 1 1 d . . .
H10 H 0.2793 1.0018 0.2102 0.122 Uiso 1 1 calc R . .
C11 C 0.4396(12) 1.0326(6) 0.1333(5) 0.101(3) Uani 1 1 d . . .
H11 H 0.3853 1.0181 0.0885 0.121 Uiso 1 1 calc R . .
C12 C 0.5784(11) 1.0639(5) 0.1279(4) 0.093(2) Uani 1 1 d . . .
H12 H 0.6193 1.0734 0.0785 0.112 Uiso 1 1 calc R . .
C13 C 0.6636(8) 1.0825(4) 0.1924(4) 0.0779(18) Uani 1 1 d . . .
H13 H 0.7611 1.1036 0.1865 0.093 Uiso 1 1 calc R . .
C14 C 1.0161(6) 1.2096(4) 0.3104(3) 0.0571(14) Uani 1 1 d . . .
C15 C 1.0819(8) 1.1767(5) 0.2421(4) 0.0807(18) Uani 1 1 d . . .
H15 H 1.0658 1.1146 0.2250 0.097 Uiso 1 1 calc R . .
C16 C 1.1700(9) 1.2365(6) 0.2009(5) 0.101(3) Uani 1 1 d . . .
H16 H 1.2170 1.2154 0.1555 0.122 Uiso 1 1 calc R . .
C17 C 1.1898(8) 1.3295(6) 0.2265(4) 0.093(2) Uani 1 1 d . . .
H17 H 1.2504 1.3711 0.1986 0.112 Uiso 1 1 calc R . .
C18 C 1.1200(6) 1.3594(4) 0.2929(4) 0.0703(16) Uani 1 1 d . . .
H18 H 1.1332 1.4220 0.3097 0.084 Uiso 1 1 calc R . .
C1A C 1.2312(8) 1.1349(5) -0.0638(4) 0.103(2) Uani 1 1 d D . .
H1A H 1.2060 1.0832 -0.0275 0.123 Uiso 1 1 calc R . .
Cl3A Cl 1.3046(5) 1.2297(3) -0.01189(17) 0.1797(14) Uani 1 1 d D . .
Cl3B Cl 1.3634(3) 1.0936(2) -0.1328(2) 0.1476(11) Uani 1 1 d D . .
Cl3C Cl 1.0716(3) 1.17055(19) -0.11425(13) 0.1202(7) Uani 1 1 d D . .

loop_
_atom_site_aniso_label
_atom_site_aniso_U_11
_atom_site_aniso_U_22
_atom_site_aniso_U_33
_atom_site_aniso_U_23
_atom_site_aniso_U_13
_atom_site_aniso_U_12
Pd 0.0451(2) 0.0538(2) 0.0534(2) -0.0034(2) 0.00125(18) 0.00088(18)
Cl1 0.0749(10) 0.0980(13) 0.0714(9) -0.0195(8) 0.0230(8) -0.0065(9)
Cl2 0.0700(9) 0.0555(9) 0.0939(10) -0.0122(9) 0.0107(10) -0.0037(7)
O 0.049(2) 0.055(2) 0.115(3) -0.021(2) -0.006(2) 0.0052(18)
N1 0.049(2) 0.050(2) 0.057(2) 0.005(2) 0.000(2) -0.0021(18)
N2 0.057(2) 0.044(3) 0.064(3) -0.002(2) 0.003(2) 0.003(2)
C2 0.048(3) 0.049(3) 0.076(3) 0.003(3) -0.009(3) 0.010(3)
C4 0.046(3) 0.053(4) 0.062(3) 0.003(3) -0.001(2) 0.000(3)
C5 0.058(3) 0.049(3) 0.070(4) 0.002(3) 0.001(3) -0.004(3)
C6 0.087(4) 0.080(5) 0.064(4) 0.021(3) 0.000(3) -0.006(4)
C7 0.065(3) 0.054(4) 0.077(4) -0.006(3) -0.012(3) 0.012(3)
C8 0.060(3) 0.039(3) 0.077(4) -0.006(3) -0.001(3) 0.007(3)
C9 0.056(4) 0.068(4) 0.114(5) -0.027(4) 0.001(4) -0.001(3)
C10 0.083(5) 0.059(4) 0.162(8) -0.036(5) -0.043(6) 0.009(4)
C11 0.128(8) 0.070(5) 0.105(6) -0.032(4) -0.041(6) 0.020(5)
C12 0.128(7) 0.069(4) 0.082(5) -0.016(3) -0.025(5) -0.001(5)
C13 0.089(4) 0.058(4) 0.087(5) -0.010(3) -0.007(4) -0.013(3)
C14 0.053(3) 0.049(3) 0.069(4) 0.006(3) 0.000(3) 0.006(3)
C15 0.097(4) 0.060(4) 0.085(4) -0.016(3) 0.027(4) 0.023(4)
C16 0.116(6) 0.090(6) 0.098(5) -0.011(5) 0.060(5) 0.014(5)
C17 0.096(5) 0.093(5) 0.091(5) 0.018(5) 0.050(4) 0.005(5)
C18 0.073(4) 0.053(4) 0.085(4) 0.003(3) 0.022(3) 0.004(3)
C1A 0.130(6) 0.099(6) 0.079(4) 0.021(4) -0.003(5) -0.016(5)
Cl3A 0.229(3) 0.193(3) 0.1169(19) -0.016(2) -0.037(2) -0.036(3)
Cl3B 0.121(2) 0.126(2) 0.196(3) 0.0134(18) 0.052(2) -0.0027(16)
Cl3C 0.1395(18) 0.1094(16) 0.1115(14) 0.0001(13) -0.0045(13) 0.0224(18)

loop_
_atom_type_symbol
_atom_type_description
_atom_type_scat_dispersion_real
_atom_type_scat_dispersion_imag
_atom_type_scat_source
C C 0.0033 0.0016 'International Tables Vol C Tables 4.2.6.8 and 6.1.1.4'
H H 0.0000 0.0000 'International Tables Vol C Tables 4.2.6.8 and 6.1.1.4'
N N 0.0061 0.0033 'International Tables Vol C Tables 4.2.6.8 and 6.1.1.4'
O O 0.0106 0.0060 'International Tables Vol C Tables 4.2.6.8 and 6.1.1.4'
Cl Cl 0.1484 0.1585 'International Tables Vol C Tables 4.2.6.8 and 6.1.1.4'
Pd Pd -0.9988 1.0072 'International Tables Vol C Tables 4.2.6.8 and 6.1.1.4'

loop_
_geom_angle_atom_site_label_1
_geom_angle_atom_site_label_2
_geom_angle_atom_site_label_3
_geom_angle
_geom_angle_site_symmetry_1
_geom_angle_site_symmetry_3
_geom_angle_publ_flag
N2 Pd N1 83.45(17) . . ?
N2 Pd Cl1 176.49(14) . . ?
N1 Pd Cl1 93.10(12) . . ?
N2 Pd Cl2 94.37(13) . . ?
N1 Pd Cl2 177.47(13) . . ?
Cl1 Pd Cl2 89.07(6) . . ?
C2 O C5 110.1(4) . . ?
C2 N1 C6 107.9(4) . . ?
C2 N1 C4 102.4(4) . . ?
C6 N1 C4 110.0(4) . . ?
C2 N1 Pd 107.9(3) . . ?
C6 N1 Pd 112.8(3) . . ?
C4 N1 Pd 115.1(3) . . ?
C14 N2 C18 118.5(5) . . ?
C14 N2 Pd 115.0(4) . . ?
C18 N2 Pd 126.3(4) . . ?
O C2 N1 109.5(4) . . ?
O C2 C14 111.7(5) . . ?
N1 C2 C14 113.4(4) . . ?
O C2 H2 107.3 . . ?
N1 C2 H2 107.3 . . ?
C14 C2 H2 107.3 . . ?
C7 C4 N1 113.2(4) . . ?
C7 C4 C5 113.2(4) . . ?
N1 C4 C5 102.9(4) . . ?
C7 C4 H4 109.1 . . ?
N1 C4 H4 109.1 . . ?
C5 C4 H4 109.1 . . ?
O C5 C8 110.5(5) . . ?
O C5 C4 104.2(4) . . ?
C8 C5 C4 118.4(5) . . ?
O C5 H5 107.7 . . ?
C8 C5 H5 107.7 . . ?
C4 C5 H5 107.7 . . ?
N1 C6 H6A 109.5 . . ?
N1 C6 H6B 109.5 . . ?
H6A C6 H6B 109.5 . . ?
N1 C6 H6C 109.5 . . ?
H6A C6 H6C 109.5 . . ?
H6B C6 H6C 109.5 . . ?
C4 C7 H7A 109.5 . . ?
C4 C7 H7B 109.5 . . ?
H7A C7 H7B 109.5 . . ?
C4 C7 H7C 109.5 . . ?
H7A C7 H7C 109.5 . . ?
H7B C7 H7C 109.5 . . ?
C9 C8 C13 118.7(6) . . ?
C9 C8 C5 119.4(6) . . ?
C13 C8 C5 121.9(5) . . ?
C8 C9 C10 119.0(7) . . ?
C8 C9 H9 120.5 . . ?
C10 C9 H9 120.5 . . ?
C11 C10 C9 121.4(8) . . ?
C11 C10 H10 119.3 . . ?
C9 C10 H10 119.3 . . ?
C12 C11 C10 118.8(8) . . ?
C12 C11 H11 120.6 . . ?
C10 C11 H11 120.6 . . ?
C11 C12 C13 122.4(9) . . ?
C11 C12 H12 118.8 . . ?
C13 C12 H12 118.8 . . ?
C12 C13 C8 119.7(7) . . ?
C12 C13 H13 120.2 . . ?
C8 C13 H13 120.2 . . ?
N2 C14 C15 122.0(5) . . ?
N2 C14 C2 115.8(5) . . ?
C15 C14 C2 122.1(5) . . ?
C16 C15 C14 118.8(6) . . ?
C16 C15 H15 120.6 . . ?
C14 C15 H15 120.6 . . ?
C15 C16 C17 119.6(6) . . ?
C15 C16 H16 120.2 . . ?
C17 C16 H16 120.2 . . ?
C18 C17 C16 119.6(7) . . ?
C18 C17 H17 120.2 . . ?
C16 C17 H17 120.2 . . ?
N2 C18 C17 121.4(6) . . ?
N2 C18 H18 119.3 . . ?
C17 C18 H18 119.3 . . ?
Cl3A C1A Cl3C 110.3(4) . . ?
Cl3A C1A Cl3B 109.7(4) . . ?
Cl3C C1A Cl3B 108.4(4) . . ?
Cl3A C1A H1A 109.5 . . ?
Cl3C C1A H1A 109.5 . . ?
Cl3B C1A H1A 109.5 . . ?

loop_
_geom_bond_atom_site_label_1
_geom_bond_atom_site_label_2
_geom_bond_distance
_geom_bond_site_symmetry_2
_geom_bond_publ_flag
Pd N2 2.015(4) . ?
Pd N1 2.079(4) . ?
Pd Cl1 2.2739(15) . ?
Pd Cl2 2.2929(15) . ?
O C2 1.400(7) . ?
O C5 1.445(7) . ?
N1 C2 1.482(7) . ?
N1 C6 1.499(7) . ?
N1 C4 1.517(6) . ?
N2 C14 1.343(7) . ?
N2 C18 1.353(7) . ?
C2 C14 1.502(8) . ?
C2 H2 0.9800 . ?
C4 C7 1.514(7) . ?
C4 C5 1.548(8) . ?
C4 H4 0.9800 . ?
C5 C8 1.489(8) . ?
C5 H5 0.9800 . ?
C6 H6A 0.9600 . ?
C6 H6B 0.9600 . ?
C6 H6C 0.9600 . ?
C7 H7A 0.9600 . ?
C7 H7B 0.9600 . ?
C7 H7C 0.9600 . ?
C8 C9 1.374(8) . ?
C8 C13 1.395(9) . ?
C9 C10 1.390(10) . ?
C9 H9 0.9300 . ?
C10 C11 1.369(12) . ?
C10 H10 0.9300 . ?
C11 C12 1.326(12) . ?
C11 H11 0.9300 . ?
C12 C13 1.366(10) . ?
C12 H12 0.9300 . ?
C13 H13 0.9300 . ?
C14 C15 1.385(8) . ?
C15 C16 1.350(9) . ?
C15 H15 0.9300 . ?
C16 C17 1.387(11) . ?
C16 H16 0.9300 . ?
C17 C18 1.360(8) . ?
C17 H17 0.9300 . ?
C18 H18 0.9300 . ?
C1A Cl3A 1.728(7) . ?
C1A Cl3C 1.746(7) . ?
C1A Cl3B 1.770(7) . ?
C1A H1A 0.9800 . ?

loop_
_geom_torsion_atom_site_label_1
_geom_torsion_atom_site_label_2
_geom_torsion_atom_site_label_3
_geom_torsion_atom_site_label_4
_geom_torsion
_geom_torsion_site_symmetry_1
_geom_torsion_site_symmetry_2
_geom_torsion_site_symmetry_3
_geom_torsion_site_symmetry_4
_geom_torsion_publ_flag
N2 Pd N1 C2 13.4(3) . . . . ?
Cl1 Pd N1 C2 -167.3(3) . . . . ?
Cl2 Pd N1 C2 43(3) . . . . ?
N2 Pd N1 C6 132.4(4) . . . . ?
Cl1 Pd N1 C6 -48.2(4) . . . . ?
Cl2 Pd N1 C6 162(2) . . . . ?
N2 Pd N1 C4 -100.2(3) . . . . ?
Cl1 Pd N1 C4 79.1(3) . . . . ?
Cl2 Pd N1 C4 -70(3) . . . . ?
N1 Pd N2 C14 -2.0(4) . . . . ?
Cl1 Pd N2 C14 -12(3) . . . . ?
Cl2 Pd N2 C14 179.3(4) . . . . ?
N1 Pd N2 C18 174.2(5) . . . . ?
Cl1 Pd N2 C18 164(2) . . . . ?
Cl2 Pd N2 C18 -4.5(5) . . . . ?
C5 O C2 N1 7.7(6) . . . . ?
C5 O C2 C14 -118.7(5) . . . . ?
C6 N1 C2 O 90.2(5) . . . . ?
C4 N1 C2 O -25.8(5) . . . . ?
Pd N1 C2 O -147.6(3) . . . . ?
C6 N1 C2 C14 -144.3(5) . . . . ?
C4 N1 C2 C14 99.7(5) . . . . ?
Pd N1 C2 C14 -22.1(5) . . . . ?
C2 N1 C4 C7 -90.2(5) . . . . ?
C6 N1 C4 C7 155.4(5) . . . . ?
Pd N1 C4 C7 26.6(5) . . . . ?
C2 N1 C4 C5 32.4(5) . . . . ?
C6 N1 C4 C5 -82.0(5) . . . . ?
Pd N1 C4 C5 149.2(3) . . . . ?
C2 O C5 C8 141.8(5) . . . . ?
C2 O C5 C4 13.5(6) . . . . ?
C7 C4 C5 O 93.9(6) . . . . ?
N1 C4 C5 O -28.6(5) . . . . ?
C7 C4 C5 C8 -29.3(7) . . . . ?
N1 C4 C5 C8 -151.9(5) . . . . ?
O C5 C8 C9 155.6(5) . . . . ?
C4 C5 C8 C9 -84.4(7) . . . . ?
O C5 C8 C13 -24.9(7) . . . . ?
C4 C5 C8 C13 95.2(6) . . . . ?
C13 C8 C9 C10 2.7(9) . . . . ?
C5 C8 C9 C10 -177.8(6) . . . . ?
C8 C9 C10 C11 -1.0(10) . . . . ?
C9 C10 C11 C12 -1.6(11) . . . . ?
C10 C11 C12 C13 2.5(12) . . . . ?
C11 C12 C13 C8 -0.8(11) . . . . ?
C9 C8 C13 C12 -1.8(9) . . . . ?
C5 C8 C13 C12 178.6(6) . . . . ?
C18 N2 C14 C15 -2.8(8) . . . . ?
Pd N2 C14 C15 173.7(5) . . . . ?
C18 N2 C14 C2 173.1(5) . . . . ?
Pd N2 C14 C2 -10.4(6) . . . . ?
O C2 C14 N2 146.7(5) . . . . ?
N1 C2 C14 N2 22.4(7) . . . . ?
O C2 C14 C15 -37.4(7) . . . . ?
N1 C2 C14 C15 -161.7(5) . . . . ?
N2 C14 C15 C16 3.0(10) . . . . ?
C2 C14 C15 C16 -172.7(6) . . . . ?
C14 C15 C16 C17 -1.4(12) . . . . ?
C15 C16 C17 C18 -0.2(13) . . . . ?
C14 N2 C18 C17 1.1(9) . . . . ?
Pd N2 C18 C17 -174.9(5) . . . . ?
C16 C17 C18 N2 0.3(11) . . . . ?
